data_4301646
loop_
_publ_author_name
'Garrett Glover'
'Nikolay Gerasimchuk'
'Richard Biagioni'
'Konstantin V. Domasevitch'

_publ_section_title
;
Monovalent K, Cs, Tl, and Ag Nitrosodicyanomethanides: Completely Different
3D Networks with Useful Properties of Luminescent Materials and Nonelectric
Sensors for Gases
;
_journal_name_full 'Inorganic Chemistry'
_journal_page_first 2371
_journal_page_last 2382
_journal_paper_doi 10.1021/ic801364w
_journal_volume 48
_journal_year 2009
_chemical_formula_moiety 'C3 N3 O, Cs'
_chemical_formula_sum 'C3 Cs N3 O'
_chemical_formula_weight 226.97
_chemical_melting_point 432.15
_chemical_name_common 'cesium nitrosodicyanmethanide'
_chemical_name_systematic
;
 ?
;
_space_group_IT_number 14
_symmetry_cell_setting monoclinic
_symmetry_space_group_name_Hall '-P 2ybc'
_symmetry_space_group_name_H-M 'P 1 21/c 1'
_atom_sites_solution_hydrogens none
_atom_sites_solution_primary direct
_atom_sites_solution_secondary difmap
_audit_creation_method SHELXL-97
_cell_angle_alpha 90.00
_cell_angle_beta 94.385(14)
_cell_angle_gamma 90.00
_cell_formula_units_Z 4
_cell_length_a 7.816(6)
_cell_length_b 13.137(8)
_cell_length_c 5.650(5)
_cell_measurement_reflns_used 5485
_cell_measurement_temperature 296(2)
_cell_measurement_theta_max 31.58
_cell_measurement_theta_min 2.61
_cell_volume 578.4(8)
_computing_cell_refinement 'Bruker SMART'
_computing_data_collection 'Bruker SMART'
_computing_data_reduction 'Bruker SAINT'
_computing_molecular_graphics 'Bruker SHELXTL'
_computing_publication_material 'Bruker SHELXTL'
_computing_structure_refinement 'SHELXL-97 (Sheldrick, 1997)'
_computing_structure_solution 'SHELXS-97 (Sheldrick, 1990)'
_diffrn_ambient_temperature 296(2)
_diffrn_measured_fraction_theta_full 1.000
_diffrn_measured_fraction_theta_max 1.000
_diffrn_measurement_device_type 'Bruker SMART CCD area detector'
_diffrn_measurement_method 'omega scans'
_diffrn_radiation_monochromator graphite
_diffrn_radiation_source 'fine-focus sealed tube'
_diffrn_radiation_type MoK\a
_diffrn_radiation_wavelength 0.71073
_diffrn_reflns_av_R_equivalents 0.1271
_diffrn_reflns_av_sigmaI/netI 0.0572
_diffrn_reflns_limit_h_max 11
_diffrn_reflns_limit_h_min -11
_diffrn_reflns_limit_k_max 18
_diffrn_reflns_limit_k_min -18
_diffrn_reflns_limit_l_max 8
_diffrn_reflns_limit_l_min -8
_diffrn_reflns_number 9059
_diffrn_reflns_theta_full 25.00
_diffrn_reflns_theta_max 30.50
_diffrn_reflns_theta_min 2.61
_diffrn_standards_decay_% 0.0
_exptl_absorpt_coefficient_mu 6.297
_exptl_absorpt_correction_T_max 0.4559
_exptl_absorpt_correction_T_min 0.1295
_exptl_absorpt_correction_type numerical
_exptl_absorpt_process_details numerical
_exptl_crystal_colour orange
_exptl_crystal_density_diffrn 2.606
_exptl_crystal_density_meas ?
_exptl_crystal_density_method .
_exptl_crystal_description block
_exptl_crystal_F_000 408
_exptl_crystal_size_max 0.55
_exptl_crystal_size_mid 0.18
_exptl_crystal_size_min 0.15
_refine_diff_density_max 1.155
_refine_diff_density_min -1.887
_refine_diff_density_rms 0.239
_refine_ls_extinction_method none
_refine_ls_goodness_of_fit_ref 1.119
_refine_ls_hydrogen_treatment none
_refine_ls_matrix_type full
_refine_ls_number_parameters 73
_refine_ls_number_reflns 1762
_refine_ls_number_restraints 0
_refine_ls_restrained_S_all 1.119
_refine_ls_R_factor_all 0.0364
_refine_ls_R_factor_gt 0.0343
_refine_ls_shift/su_max 0.000
_refine_ls_shift/su_mean 0.000
_refine_ls_structure_factor_coef Fsqd
_refine_ls_weighting_details 'calc w=1/[\s^2^(Fo^2^)+(0.0313P)^2^+0.2995P] where P=(Fo^2^+2Fc^2^)/3'
_refine_ls_weighting_scheme calc
_refine_ls_wR_factor_gt 0.0815
_refine_ls_wR_factor_ref 0.0828
_reflns_number_gt 1615
_reflns_number_total 1762
_reflns_threshold_expression >2sigma(I)
_cod_data_source_file ic801364w_si_002_2.cif
_cod_data_source_block cs-cco
_cod_depositor_comments
;
The following automatic conversions were performed:
'_symmetry_cell_setting' value 'Monoclinic' changed to 'monoclinic'
according to '/home/saulius/struct/CIF-dictionaries/cif_core.dic'
dictionary named 'cif_core.dic' version 2.4.1 from 2010-06-29.

Automatic conversion script
Id: cif_fix_enum 1527 2010-12-29 10:47:43Z saulius 

The following automatic conversions were performed:

'_chemical_melting_point' value '159 C' was changed to '432.15' - it
was converted from degrees Celsius(C) to Kelvins(K).

Automatic conversion script
Id: cif_fix_values 1646 2011-03-28 12:23:43Z adriana 
;
_cod_original_sg_symbol_H-M 'P 21/c'
_cod_database_code 4301646

loop_
_symmetry_equiv_pos_as_xyz
'x, y, z'
'-x, y+1/2, -z+1/2'
'-x, -y, -z'
'x, -y-1/2, z-1/2'

loop_
_atom_site_label
_atom_site_type_symbol
_atom_site_fract_x
_atom_site_fract_y
_atom_site_fract_z
_atom_site_U_iso_or_equiv
_atom_site_adp_type
_atom_site_occupancy
_atom_site_symmetry_multiplicity
_atom_site_calc_flag
_atom_site_refinement_flags
_atom_site_disorder_assembly
_atom_site_disorder_group
Cs1 Cs 0.77706(3) 0.392598(17) 0.13386(3) 0.04138(10) Uani 1 1 d . . .
C1 C 0.2729(4) 0.3689(3) 0.4703(6) 0.0398(6) Uani 1 1 d . . .
C2 C 0.1301(4) 0.3520(4) 0.6006(6) 0.0467(7) Uani 1 1 d . . .
C3 C 0.4401(4) 0.3447(3) 0.5632(5) 0.0413(7) Uani 1 1 d . . .
N1 N 0.2424(6) 0.4092(3) 0.2511(7) 0.0574(9) Uani 1 1 d . . .
N2 N 0.0116(5) 0.3390(5) 0.7020(7) 0.0745(14) Uani 1 1 d . . .
N3 N 0.5779(4) 0.3267(3) 0.6302(6) 0.0585(9) Uani 1 1 d . . .
O1 O 0.3684(5) 0.4199(3) 0.1297(6) 0.0724(10) Uani 1 1 d . . .

loop_
_atom_site_aniso_label
_atom_site_aniso_U_11
_atom_site_aniso_U_22
_atom_site_aniso_U_33
_atom_site_aniso_U_23
_atom_site_aniso_U_13
_atom_site_aniso_U_12
Cs1 0.03918(14) 0.04901(17) 0.03608(13) 0.00356(6) 0.00387(8) -0.00052(7)
C1 0.0333(15) 0.0454(16) 0.0408(14) -0.0004(13) 0.0044(11) 0.0011(13)
C2 0.0353(15) 0.065(2) 0.0403(15) -0.0007(15) 0.0031(12) 0.0016(15)
C3 0.0411(16) 0.0474(18) 0.0358(13) -0.0007(12) 0.0062(11) 0.0015(13)
N1 0.055(2) 0.066(2) 0.0527(18) 0.0172(16) 0.0097(15) 0.0139(17)
N2 0.0399(18) 0.128(4) 0.0567(19) 0.002(2) 0.0112(15) 0.000(2)
N3 0.0418(16) 0.084(3) 0.0492(15) 0.0014(16) 0.0006(13) 0.0086(16)
O1 0.064(2) 0.088(2) 0.0677(19) 0.0350(19) 0.0227(16) 0.0138(19)

loop_
_atom_type_symbol
_atom_type_description
_atom_type_scat_dispersion_real
_atom_type_scat_dispersion_imag
_atom_type_scat_source
C C 0.0033 0.0016 'International Tables Vol C Tables 4.2.6.8 and 6.1.1.4'
N N 0.0061 0.0033 'International Tables Vol C Tables 4.2.6.8 and 6.1.1.4'
O O 0.0106 0.0060 'International Tables Vol C Tables 4.2.6.8 and 6.1.1.4'
Cs Cs -0.3680 2.1192 'International Tables Vol C Tables 4.2.6.8 and 6.1.1.4'

loop_
_geom_angle_atom_site_label_1
_geom_angle_atom_site_label_2
_geom_angle_atom_site_label_3
_geom_angle
_geom_angle_site_symmetry_1
_geom_angle_site_symmetry_3
_geom_angle_publ_flag
O1 Cs1 O1 64.74(11) 3_665 . ?
O1 Cs1 N2 91.10(13) 3_665 1_654 ?
O1 Cs1 N2 129.68(11) . 1_654 ?
O1 Cs1 N3 69.67(13) 3_665 1_554 ?
O1 Cs1 N3 67.32(10) . 1_554 ?
N2 Cs1 N3 62.88(12) 1_654 1_554 ?
O1 Cs1 N3 123.21(13) 3_665 4_565 ?
O1 Cs1 N3 68.05(12) . 4_565 ?
N2 Cs1 N3 95.75(13) 1_654 4_565 ?
N3 Cs1 N3 64.22(10) 1_554 4_565 ?
O1 Cs1 N1 21.58(10) 3_665 3_665 ?
O1 Cs1 N1 85.05(9) . 3_665 ?
N2 Cs1 N1 71.57(14) 1_654 3_665 ?
N3 Cs1 N1 69.40(13) 1_554 3_665 ?
N3 Cs1 N1 132.39(11) 4_565 3_665 ?
O1 Cs1 N3 115.35(10) 3_665 . ?
O1 Cs1 N3 61.29(9) . . ?
N2 Cs1 N3 151.83(14) 1_654 . ?
N3 Cs1 N3 115.60(14) 1_554 . ?
N3 Cs1 N3 62.39(10) 4_565 . ?
N1 Cs1 N3 136.02(10) 3_665 . ?
O1 Cs1 N2 155.84(9) 3_665 4_665 ?
O1 Cs1 N2 126.88(11) . 4_665 ?
N2 Cs1 N2 65.10(13) 1_654 4_665 ?
N3 Cs1 N2 94.32(10) 1_554 4_665 ?
N3 Cs1 N2 59.27(14) 4_565 4_665 ?
N1 Cs1 N2 136.39(10) 3_665 4_665 ?
N3 Cs1 N2 87.59(10) . 4_665 ?
O1 Cs1 N2 136.87(14) 3_665 1_655 ?
O1 Cs1 N2 117.47(9) . 1_655 ?
N2 Cs1 N2 110.25(14) 1_654 1_655 ?
N3 Cs1 N2 153.40(14) 1_554 1_655 ?
N3 Cs1 N2 92.43(11) 4_565 1_655 ?
N1 Cs1 N2 135.18(13) 3_665 1_655 ?
N3 Cs1 N2 57.21(11) . 1_655 ?
N2 Cs1 N2 61.23(13) 4_665 1_655 ?
O1 Cs1 N1 111.64(10) 3_665 1_655 ?
O1 Cs1 N1 165.97(12) . 1_655 ?
N2 Cs1 N1 62.40(11) 1_654 1_655 ?
N3 Cs1 N1 125.28(9) 1_554 1_655 ?
N3 Cs1 N1 121.34(10) 4_565 1_655 ?
N1 Cs1 N1 93.76(9) 3_665 1_655 ?
N3 Cs1 N1 112.07(9) . 1_655 ?
N2 Cs1 N1 62.22(11) 4_665 1_655 ?
N2 Cs1 N1 54.88(8) 1_655 1_655 ?
O1 Cs1 C2 133.83(12) 3_665 1_655 ?
O1 Cs1 C2 134.98(9) . 1_655 ?
N2 Cs1 C2 94.08(12) 1_654 1_655 ?
N3 Cs1 C2 149.77(10) 1_554 1_655 ?
N3 Cs1 C2 101.86(11) 4_565 1_655 ?
N1 Cs1 C2 124.17(11) 3_665 1_655 ?
N3 Cs1 C2 75.00(11) . 1_655 ?
N2 Cs1 C2 56.66(10) 4_665 1_655 ?
N2 Cs1 C2 17.80(8) 1_655 1_655 ?
N1 Cs1 C2 37.15(8) 1_655 1_655 ?
O1 Cs1 C2 61.54(13) 3_665 3_666 ?
O1 Cs1 C2 93.74(11) . 3_666 ?
N2 Cs1 C2 113.28(12) 1_654 3_666 ?
N3 Cs1 C2 131.09(10) 1_554 3_666 ?
N3 Cs1 C2 150.84(9) 4_565 3_666 ?
N1 Cs1 C2 64.16(12) 3_665 3_666 ?
N3 Cs1 C2 89.12(10) . 3_666 ?
N2 Cs1 C2 130.08(11) 4_665 3_666 ?
N2 Cs1 C2 75.51(13) 1_655 3_666 ?
N1 Cs1 C2 73.29(9) 1_655 3_666 ?
C2 Cs1 C2 74.43(12) 1_655 3_666 ?
N1 C1 C2 116.9(3) . . ?
N1 C1 C3 121.6(3) . . ?
C2 C1 C3 121.5(3) . . ?
N1 C1 Cs1 101.1(3) . 3_666 ?
C2 C1 Cs1 72.9(2) . 3_666 ?
C3 C1 Cs1 95.7(2) . 3_666 ?
N2 C2 C1 178.4(4) . . ?
N2 C2 Cs1 77.9(3) . 1_455 ?
C1 C2 Cs1 100.5(2) . 1_455 ?
N2 C2 Cs1 94.2(4) . 3_666 ?
C1 C2 Cs1 86.0(2) . 3_666 ?
Cs1 C2 Cs1 105.57(12) 1_455 3_666 ?
N3 C3 C1 177.2(4) . . ?
N3 C3 Cs1 63.8(2) . . ?
C1 C3 Cs1 113.4(2) . . ?
O1 N1 C1 117.1(4) . . ?
O1 N1 Cs1 63.9(2) . 3_665 ?
C1 N1 Cs1 152.3(3) . 3_665 ?
O1 N1 Cs1 136.3(3) . 1_455 ?
C1 N1 Cs1 104.2(2) . 1_455 ?
Cs1 N1 Cs1 86.24(9) 3_665 1_455 ?
C2 N2 Cs1 151.1(4) . 1_456 ?
C2 N2 Cs1 120.4(4) . 4_466 ?
Cs1 N2 Cs1 87.19(11) 1_456 4_466 ?
C2 N2 Cs1 84.3(3) . 1_455 ?
Cs1 N2 Cs1 110.25(14) 1_456 1_455 ?
Cs1 N2 Cs1 81.35(10) 4_466 1_455 ?
C3 N3 Cs1 127.8(3) . 1_556 ?
C3 N3 Cs1 128.4(3) . 4_566 ?
Cs1 N3 Cs1 91.90(10) 1_556 4_566 ?
C3 N3 Cs1 98.8(3) . . ?
Cs1 N3 Cs1 115.60(14) 1_556 . ?
Cs1 N3 Cs1 88.95(9) 4_566 . ?
N1 O1 Cs1 94.5(2) . 3_665 ?
N1 O1 Cs1 143.9(3) . . ?
Cs1 O1 Cs1 115.26(11) 3_665 . ?

loop_
_geom_bond_atom_site_label_1
_geom_bond_atom_site_label_2
_geom_bond_distance
_geom_bond_site_symmetry_2
_geom_bond_publ_flag
Cs1 O1 3.052(4) 3_665 ?
Cs1 O1 3.213(5) . ?
Cs1 N2 3.239(5) 1_654 ?
Cs1 N3 3.254(4) 1_554 ?
Cs1 N3 3.274(5) 4_565 ?
Cs1 N1 3.388(4) 3_665 ?
Cs1 N3 3.421(5) . ?
Cs1 N2 3.557(6) 4_665 ?
Cs1 N2 3.642(5) 1_655 ?
Cs1 N1 3.653(6) 1_655 ?
Cs1 C2 3.707(5) 1_655 ?
Cs1 C2 3.724(6) 3_666 ?
C1 N1 1.351(5) . ?
C1 C2 1.401(5) . ?
C1 C3 1.407(5) . ?
C1 Cs1 3.887(5) 3_666 ?
C2 N2 1.139(5) . ?
C2 Cs1 3.707(5) 1_455 ?
C2 Cs1 3.724(6) 3_666 ?
C3 N3 1.139(5) . ?
N1 O1 1.250(5) . ?
N1 Cs1 3.388(4) 3_665 ?
N1 Cs1 3.653(6) 1_455 ?
N2 Cs1 3.239(5) 1_456 ?
N2 Cs1 3.557(6) 4_466 ?
N2 Cs1 3.642(5) 1_455 ?
N3 Cs1 3.254(4) 1_556 ?
N3 Cs1 3.274(5) 4_566 ?
O1 Cs1 3.052(4) 3_665 ?

loop_
_geom_torsion_atom_site_label_1
_geom_torsion_atom_site_label_2
_geom_torsion_atom_site_label_3
_geom_torsion_atom_site_label_4
_geom_torsion
_geom_torsion_site_symmetry_1
_geom_torsion_site_symmetry_2
_geom_torsion_site_symmetry_3
_geom_torsion_site_symmetry_4
_geom_torsion_publ_flag
N1 C1 C2 Cs1 11.1(4) . . . 1_455 ?
C3 C1 C2 Cs1 -168.7(3) . . . 1_455 ?
Cs1 C1 C2 Cs1 105.11(15) 3_666 . . 1_455 ?
N1 C1 C2 Cs1 -94.0(4) . . . 3_666 ?
C3 C1 C2 Cs1 86.2(4) . . . 3_666 ?
N1 C1 C3 Cs1 -2.6(5) . . . . ?
C2 C1 C3 Cs1 177.2(3) . . . . ?
Cs1 C1 C3 Cs1 -109.35(16) 3_666 . . . ?
O1 Cs1 C3 N3 -145.3(3) 3_665 . . . ?
O1 Cs1 C3 N3 -178.7(4) . . . . ?
N2 Cs1 C3 N3 95.1(4) 1_654 . . . ?
N3 Cs1 C3 N3 143.3(4) 1_554 . . . ?
N3 Cs1 C3 N3 92.7(3) 4_565 . . . ?
N1 Cs1 C3 N3 -143.6(3) 3_665 . . . ?
N2 Cs1 C3 N3 46.8(3) 4_665 . . . ?
N2 Cs1 C3 N3 -9.5(3) 1_655 . . . ?
N1 Cs1 C3 N3 -15.1(3) 1_655 . . . ?
C2 Cs1 C3 N3 -9.8(3) 1_655 . . . ?
C2 Cs1 C3 N3 -84.2(3) 3_666 . . . ?
O1 Cs1 C3 C1 34.3(3) 3_665 . . . ?
O1 Cs1 C3 C1 1.0(2) . . . . ?
N2 Cs1 C3 C1 -85.2(4) 1_654 . . . ?
N3 Cs1 C3 C1 -37.0(3) 1_554 . . . ?
N3 Cs1 C3 C1 -87.6(3) 4_565 . . . ?
N1 Cs1 C3 C1 36.1(3) 3_665 . . . ?
N3 Cs1 C3 C1 179.7(5) . . . . ?
N2 Cs1 C3 C1 -133.6(3) 4_665 . . . ?
N2 Cs1 C3 C1 170.1(3) 1_655 . . . ?
N1 Cs1 C3 C1 164.5(2) 1_655 . . . ?
C2 Cs1 C3 C1 169.9(3) 1_655 . . . ?
C2 Cs1 C3 C1 95.5(3) 3_666 . . . ?
C2 C1 N1 O1 -176.7(4) . . . . ?
C3 C1 N1 O1 3.1(6) . . . . ?
Cs1 C1 N1 O1 107.0(4) 3_666 . . . ?
C2 C1 N1 Cs1 98.4(6) . . . 3_665 ?
C3 C1 N1 Cs1 -81.8(6) . . . 3_665 ?
Cs1 C1 N1 Cs1 22.0(6) 3_666 . . 3_665 ?
C2 C1 N1 Cs1 -11.4(4) . . . 1_455 ?
C3 C1 N1 Cs1 168.4(3) . . . 1_455 ?
Cs1 C1 N1 Cs1 -87.75(16) 3_666 . . 1_455 ?
Cs1 C2 N2 Cs1 -122.7(8) 1_455 . . 1_456 ?
Cs1 C2 N2 Cs1 -17.6(8) 3_666 . . 1_456 ?
Cs1 C2 N2 Cs1 76.5(2) 1_455 . . 4_466 ?
Cs1 C2 N2 Cs1 -178.5(2) 3_666 . . 4_466 ?
Cs1 C2 N2 Cs1 105.04(12) 3_666 . . 1_455 ?
Cs1 C3 N3 Cs1 132.3(4) . . . 1_556 ?
Cs1 C3 N3 Cs1 -95.7(3) . . . 4_566 ?
O1 Cs1 N3 C3 38.1(3) 3_665 . . . ?
O1 Cs1 N3 C3 1.0(3) . . . . ?
N2 Cs1 N3 C3 -120.2(3) 1_654 . . . ?
N3 Cs1 N3 C3 -40.4(4) 1_554 . . . ?
N3 Cs1 N3 C3 -77.7(3) 4_565 . . . ?
N1 Cs1 N3 C3 45.9(4) 3_665 . . . ?
N2 Cs1 N3 C3 -134.0(3) 4_665 . . . ?
N2 Cs1 N3 C3 169.1(3) 1_655 . . . ?
N1 Cs1 N3 C3 167.3(3) 1_655 . . . ?
C2 Cs1 N3 C3 169.9(3) 1_655 . . . ?
C2 Cs1 N3 C3 95.8(3) 3_666 . . . ?
O1 Cs1 N3 Cs1 -101.50(16) 3_665 . . 1_556 ?
O1 Cs1 N3 Cs1 -138.57(19) . . . 1_556 ?
N2 Cs1 N3 Cs1 100.1(2) 1_654 . . 1_556 ?
N3 Cs1 N3 Cs1 180.0 1_554 . . 1_556 ?
N3 Cs1 N3 Cs1 142.64(17) 4_565 . . 1_556 ?
N1 Cs1 N3 Cs1 -93.74(17) 3_665 . . 1_556 ?
N2 Cs1 N3 Cs1 86.36(15) 4_665 . . 1_556 ?
N2 Cs1 N3 Cs1 29.45(15) 1_655 . . 1_556 ?
N1 Cs1 N3 Cs1 27.73(16) 1_655 . . 1_556 ?
C2 Cs1 N3 Cs1 30.29(13) 1_655 . . 1_556 ?
C2 Cs1 N3 Cs1 -43.82(13) 3_666 . . 1_556 ?
O1 Cs1 N3 Cs1 166.90(11) 3_665 . . 4_566 ?
O1 Cs1 N3 Cs1 129.83(14) . . . 4_566 ?
N2 Cs1 N3 Cs1 8.5(2) 1_654 . . 4_566 ?
N3 Cs1 N3 Cs1 88.40(13) 1_554 . . 4_566 ?
N3 Cs1 N3 Cs1 51.04(14) 4_565 . . 4_566 ?
N1 Cs1 N3 Cs1 174.66(12) 3_665 . . 4_566 ?
N2 Cs1 N3 Cs1 -5.24(9) 4_665 . . 4_566 ?
N2 Cs1 N3 Cs1 -62.15(13) 1_655 . . 4_566 ?
N1 Cs1 N3 Cs1 -63.87(12) 1_655 . . 4_566 ?
C2 Cs1 N3 Cs1 -61.31(10) 1_655 . . 4_566 ?
C2 Cs1 N3 Cs1 -135.42(10) 3_666 . . 4_566 ?
C1 N1 O1 Cs1 -149.0(4) . . . 3_665 ?
Cs1 N1 O1 Cs1 51.9(4) 1_455 . . 3_665 ?
C1 N1 O1 Cs1 -2.4(8) . . . . ?
Cs1 N1 O1 Cs1 146.6(6) 3_665 . . . ?
Cs1 N1 O1 Cs1 -161.5(3) 1_455 . . . ?
O1 Cs1 O1 N1 -142.6(7) 3_665 . . . ?
N2 Cs1 O1 N1 148.7(5) 1_654 . . . ?
N3 Cs1 O1 N1 140.0(6) 1_554 . . . ?
N3 Cs1 O1 N1 69.9(6) 4_565 . . . ?
N1 Cs1 O1 N1 -150.2(5) 3_665 . . . ?
N3 Cs1 O1 N1 0.3(5) . . . . ?
N2 Cs1 O1 N1 62.2(6) 4_665 . . . ?
N2 Cs1 O1 N1 -11.0(6) 1_655 . . . ?
N1 Cs1 O1 N1 -64.5(7) 1_655 . . . ?
C2 Cs1 O1 N1 -15.0(6) 1_655 . . . ?
C2 Cs1 O1 N1 -86.6(6) 3_666 . . . ?
O1 Cs1 O1 Cs1 0.0 3_665 . . 3_665 ?
N2 Cs1 O1 Cs1 -68.7(2) 1_654 . . 3_665 ?
N3 Cs1 O1 Cs1 -77.34(16) 1_554 . . 3_665 ?
N3 Cs1 O1 Cs1 -147.47(17) 4_565 . . 3_665 ?
N1 Cs1 O1 Cs1 -7.61(13) 3_665 . . 3_665 ?
N3 Cs1 O1 Cs1 143.0(2) . . . 3_665 ?
N2 Cs1 O1 Cs1 -155.13(12) 4_665 . . 3_665 ?
N2 Cs1 O1 Cs1 131.62(15) 1_655 . . 3_665 ?
N1 Cs1 O1 Cs1 78.1(4) 1_655 . . 3_665 ?
C2 Cs1 O1 Cs1 127.66(13) 1_655 . . 3_665 ?
C2 Cs1 O1 Cs1 56.02(17) 3_666 . . 3_665 ?
